data_7234761
loop_
_publ_author_name
'Hsieh, Wan-Chi'
'Manjappa, Kiran B.'
'Yang, Ding-Yah'

_publ_section_title
;
 Structural tuning enables piezochromic and photochemical properties in
 N-aryl-\b-enaminones
;
_journal_issue 58
_journal_name_full 'RSC Advances'
_journal_page_first 34088
_journal_paper_doi 10.1039/C9RA07598D
_journal_volume 9
_journal_year 2019
_chemical_formula_sum 'C20 H21 N O2 S'
_chemical_formula_weight 339.44
_space_group_crystal_system monoclinic
_space_group_IT_number 14
_space_group_name_Hall '-P 2yn'
_space_group_name_H-M_alt 'P 1 21/n 1'
_symmetry_space_group_name_Hall '-P 2yn'
_symmetry_space_group_name_H-M 'P 1 21/n 1'
_atom_sites_solution_hydrogens mixed
_audit_creation_method SHELXL-2014/7
_audit_update_record
;
2019-09-14 deposited with the CCDC.    2019-10-14 downloaded from the CCDC.
;
_cell_angle_alpha 90
_cell_angle_beta 117.6742(13)
_cell_angle_gamma 90
_cell_formula_units_Z 4
_cell_length_a 10.3776(4)
_cell_length_b 17.4561(5)
_cell_length_c 10.9103(4)
_cell_measurement_reflns_used 9895
_cell_measurement_temperature 150(2)
_cell_measurement_theta_max 27.881
_cell_measurement_theta_min 3.219
_cell_volume 1750.33(11)
_computing_cell_refinement 'SAINT V7.34A (Bruker AXS, 2006)'
_computing_data_collection 'APEX2 (Bruker AXS, 2010)'
_computing_data_reduction 'SAINT V7.34A (Bruker AXS, 2006)'
_computing_molecular_graphics 'Bruker SHELXTL'
_computing_publication_material 'Bruker SHELXTL'
_computing_structure_refinement 'SHELXL-2014/7 (Sheldrick, 2014)'
_computing_structure_solution 'SHELXL-2014/7 (Sheldrick, 2014)'
_diffrn_ambient_temperature 150(2)
_diffrn_measured_fraction_theta_full 0.993
_diffrn_measured_fraction_theta_max 0.994
_diffrn_measurement_device_type 'Bruker APEX-II CCD'
_diffrn_measurement_method '\f and \w scans'
_diffrn_radiation_type MoK\a
_diffrn_radiation_wavelength 0.71073
_diffrn_reflns_av_R_equivalents 0.0365
_diffrn_reflns_av_unetI/netI 0.0204
_diffrn_reflns_Laue_measured_fraction_full 0.993
_diffrn_reflns_Laue_measured_fraction_max 0.994
_diffrn_reflns_limit_h_max 13
_diffrn_reflns_limit_h_min -13
_diffrn_reflns_limit_k_max 22
_diffrn_reflns_limit_k_min -22
_diffrn_reflns_limit_l_max 14
_diffrn_reflns_limit_l_min -14
_diffrn_reflns_number 31618
_diffrn_reflns_point_group_measured_fraction_full 0.993
_diffrn_reflns_point_group_measured_fraction_max 0.994
_diffrn_reflns_theta_full 25.242
_diffrn_reflns_theta_max 27.879
_diffrn_reflns_theta_min 3.145
_exptl_absorpt_coefficient_mu 0.196
_exptl_absorpt_correction_T_max 0.9281
_exptl_absorpt_correction_T_min 0.8762
_exptl_absorpt_correction_type multi-scan
_exptl_absorpt_process_details 'SADABS V2012/1 (Bruker AXS Inc.)'
_exptl_crystal_colour brown
_exptl_crystal_density_diffrn 1.288
_exptl_crystal_description parallelepiped
_exptl_crystal_F_000 720
_exptl_crystal_size_max 0.420
_exptl_crystal_size_mid 0.330
_exptl_crystal_size_min 0.190
_refine_diff_density_max 2.277
_refine_diff_density_min -1.477
_refine_diff_density_rms 0.112
_refine_ls_extinction_method none
_refine_ls_goodness_of_fit_ref 1.153
_refine_ls_hydrogen_treatment mixed
_refine_ls_matrix_type full
_refine_ls_number_parameters 221
_refine_ls_number_reflns 4149
_refine_ls_number_restraints 1
_refine_ls_restrained_S_all 1.161
_refine_ls_R_factor_all 0.1025
_refine_ls_R_factor_gt 0.0956
_refine_ls_shift/su_max 0.007
_refine_ls_shift/su_mean 0.000
_refine_ls_structure_factor_coef Fsqd
_refine_ls_weighting_details 'w=1/[\s^2^(Fo^2^)+(0.1066P)^2^+5.6237P] where P=(Fo^2^+2Fc^2^)/3'
_refine_ls_weighting_scheme calc
_refine_ls_wR_factor_gt 0.2513
_refine_ls_wR_factor_ref 0.2570
_reflns_Friedel_coverage 0.000
_reflns_number_gt 3745
_reflns_number_total 4149
_reflns_threshold_expression 'I > 2\s(I)'
_cod_data_source_file c9ra07598d2.cif
_cod_data_source_block bmk5735
_cod_database_code 7234761
_shelx_shelxl_version_number 2014/7
_shelx_space_group_comment
; 
The symmetry employed for this shelxl refinement is uniquely defined 
by the following loop, which should always be used as a source of 
symmetry information in preference to the above space-group names. 
They are only intended as comments. 
;
_shelx_estimated_absorpt_t_min 0.922
_shelx_estimated_absorpt_t_max 0.964

loop_
_space_group_symop_operation_xyz
'x, y, z'
'-x+1/2, y+1/2, -z+1/2'
'-x, -y, -z'
'x-1/2, -y-1/2, z-1/2'

loop_
_atom_site_label
_atom_site_type_symbol
_atom_site_fract_x
_atom_site_fract_y
_atom_site_fract_z
_atom_site_U_iso_or_equiv
_atom_site_adp_type
_atom_site_occupancy
_atom_site_site_symmetry_order
_atom_site_calc_flag
_atom_site_refinement_flags_posn
_atom_site_refinement_flags_adp
S S 1.01350(10) 0.08284(6) 0.66637(11) 0.0359(3) Uani 1 1 d . .
O1 O 0.7231(3) 0.18273(14) 0.4736(2) 0.0266(5) Uani 1 1 d . .
O2 O 0.6283(3) -0.04235(13) 0.2149(2) 0.0243(5) Uani 1 1 d . .
N N 0.7056(3) -0.05394(16) 0.4740(3) 0.0206(6) Uani 1 1 d . .
H0A H 0.663(5) -0.069(3) 0.397(5) 0.029(11) Uiso 1 1 d . .
C1 C 0.7205(3) 0.14737(17) 0.3759(3) 0.0184(6) Uani 1 1 d . .
C2 C 0.7155(4) 0.19068(19) 0.2536(3) 0.0256(7) Uani 1 1 d . .
H2A H 0.8155 0.1942 0.2645 0.031 Uiso 1 1 calc R U
H2B H 0.6811 0.2435 0.2544 0.031 Uiso 1 1 calc R U
C3 C 0.6172(4) 0.15410(19) 0.1136(3) 0.0221(6) Uani 1 1 d . .
C4 C 0.6680(3) 0.07150(18) 0.1184(3) 0.0199(6) Uani 1 1 d . .
H4A H 0.6037 0.0460 0.0297 0.024 Uiso 1 1 calc R U
H4B H 0.7678 0.0718 0.1284 0.024 Uiso 1 1 calc R U
C5 C 0.6674(3) 0.02578(18) 0.2357(3) 0.0183(6) Uani 1 1 d . .
C6 C 0.7164(3) 0.06297(17) 0.3688(3) 0.0174(6) Uani 1 1 d . .
C7 C 0.6286(5) 0.1976(2) -0.0027(4) 0.0356(9) Uani 1 1 d . .
H7A H 0.5960 0.2505 -0.0053 0.053 Uiso 1 1 calc R U
H7B H 0.7300 0.1975 0.0142 0.053 Uiso 1 1 calc R U
H7C H 0.5672 0.1726 -0.0914 0.053 Uiso 1 1 calc R U
C8 C 0.4585(4) 0.1550(2) 0.0843(4) 0.0300(8) Uani 1 1 d . .
H8A H 0.4265 0.2081 0.0814 0.045 Uiso 1 1 calc R U
H8B H 0.3981 0.1303 -0.0049 0.045 Uiso 1 1 calc R U
H8C H 0.4489 0.1272 0.1577 0.045 Uiso 1 1 calc R U
C9 C 0.7475(3) 0.01892(18) 0.4881(3) 0.0182(6) Uani 1 1 d . .
C10 C 0.7376(4) -0.11159(17) 0.5769(3) 0.0196(6) Uani 1 1 d . .
C11 C 0.6230(4) -0.15724(19) 0.5644(4) 0.0256(7) Uani 1 1 d . .
H11A H 0.5282 -0.1491 0.4905 0.031 Uiso 1 1 calc R U
C12 C 0.6473(5) -0.2151(2) 0.6607(4) 0.0318(8) Uani 1 1 d . .
H12A H 0.5689 -0.2464 0.6526 0.038 Uiso 1 1 calc R U
C13 C 0.7856(5) -0.2269(2) 0.7681(4) 0.0338(9) Uani 1 1 d . .
H13A H 0.8020 -0.2660 0.8343 0.041 Uiso 1 1 calc R U
C14 C 0.9002(4) -0.1817(2) 0.7789(4) 0.0303(8) Uani 1 1 d . .
H14A H 0.9951 -0.1901 0.8526 0.036 Uiso 1 1 calc R U
C15 C 0.8778(4) -0.12396(19) 0.6831(3) 0.0242(7) Uani 1 1 d . .
H15A H 0.9568 -0.0935 0.6899 0.029 Uiso 1 1 calc R U
C16 C 0.8366(4) 0.04922(19) 0.6293(3) 0.0254(7) Uani 1 1 d . .
C17 C 1.0528(5) 0.0973(3) 0.8368(5) 0.0468(11) Uani 1 1 d . .
H17A H 1.1434 0.1160 0.9060 0.056 Uiso 1 1 calc R U
C18 C 0.9436(5) 0.0795(2) 0.8594(4) 0.0388(10) Uani 1 1 d . .
H18A H 0.9452 0.0854 0.9467 0.047 Uiso 1 1 calc R U
C19 C 0.8250(4) 0.0512(2) 0.7430(4) 0.0339(8) Uani 1 1 d D .
C20 C 0.6894(3) 0.02888(18) 0.7378(3) 0.0284(8) Uani 1 1 d D .
H20A H 0.6967 0.0332 0.8304 0.043 Uiso 1 1 calc R U
H20B H 0.6116 0.0625 0.6737 0.043 Uiso 1 1 calc R U
H20C H 0.6674 -0.0243 0.7059 0.043 Uiso 1 1 calc R U

loop_
_atom_site_aniso_label
_atom_site_aniso_U_11
_atom_site_aniso_U_22
_atom_site_aniso_U_33
_atom_site_aniso_U_23
_atom_site_aniso_U_13
_atom_site_aniso_U_12
S 0.0262(5) 0.0378(6) 0.0393(6) -0.0028(4) 0.0114(4) -0.0041(4)
O1 0.0373(14) 0.0205(11) 0.0218(11) -0.0047(9) 0.0135(10) 0.0009(10)
O2 0.0303(12) 0.0195(11) 0.0179(11) -0.0028(8) 0.0068(9) -0.0046(9)
N 0.0234(13) 0.0199(13) 0.0144(12) 0.0016(10) 0.0055(10) -0.0038(10)
C1 0.0180(13) 0.0174(14) 0.0181(14) -0.0004(11) 0.0071(11) -0.0002(10)
C2 0.0358(18) 0.0181(14) 0.0243(16) -0.0001(12) 0.0153(14) -0.0046(13)
C3 0.0275(16) 0.0212(15) 0.0191(14) 0.0035(11) 0.0120(13) 0.0015(12)
C4 0.0215(14) 0.0232(15) 0.0169(13) 0.0004(11) 0.0105(12) 0.0011(11)
C5 0.0175(13) 0.0194(14) 0.0169(13) 0.0005(11) 0.0071(11) 0.0012(11)
C6 0.0189(13) 0.0171(14) 0.0157(13) -0.0004(10) 0.0076(11) -0.0004(10)
C7 0.051(2) 0.0334(19) 0.0268(17) 0.0084(15) 0.0220(17) -0.0032(17)
C8 0.0276(17) 0.0366(19) 0.0254(16) 0.0038(14) 0.0119(14) 0.0113(14)
C9 0.0185(13) 0.0189(14) 0.0172(14) 0.0000(11) 0.0082(11) 0.0011(11)
C10 0.0257(15) 0.0171(13) 0.0167(14) 0.0014(11) 0.0106(12) 0.0014(11)
C11 0.0301(17) 0.0198(15) 0.0294(17) 0.0012(13) 0.0160(14) 0.0003(13)
C12 0.045(2) 0.0197(15) 0.045(2) 0.0050(14) 0.0327(18) 0.0024(14)
C13 0.056(2) 0.0255(17) 0.0319(18) 0.0112(14) 0.0308(18) 0.0134(16)
C14 0.0381(19) 0.0290(18) 0.0212(15) 0.0052(13) 0.0116(14) 0.0120(15)
C15 0.0267(16) 0.0212(15) 0.0218(15) 0.0009(12) 0.0088(13) 0.0030(12)
C16 0.0327(17) 0.0181(14) 0.0198(15) -0.0011(11) 0.0073(13) 0.0001(12)
C17 0.044(2) 0.042(2) 0.036(2) -0.0047(18) 0.0030(19) -0.0040(19)
C18 0.045(2) 0.0316(19) 0.0214(17) -0.0085(14) -0.0004(16) 0.0075(16)
C19 0.039(2) 0.0295(18) 0.0288(18) -0.0003(14) 0.0122(16) 0.0042(15)
C20 0.0362(18) 0.0194(15) 0.0154(14) -0.0075(11) 0.0001(13) 0.0152(13)

loop_
_atom_type_symbol
_atom_type_description
_atom_type_scat_dispersion_real
_atom_type_scat_dispersion_imag
_atom_type_scat_source
C C 0.0033 0.0016 'International Tables Vol C Tables 4.2.6.8 and 6.1.1.4'
H H 0.0000 0.0000 'International Tables Vol C Tables 4.2.6.8 and 6.1.1.4'
N N 0.0061 0.0033 'International Tables Vol C Tables 4.2.6.8 and 6.1.1.4'
O O 0.0106 0.0060 'International Tables Vol C Tables 4.2.6.8 and 6.1.1.4'
S S 0.1246 0.1234 'International Tables Vol C Tables 4.2.6.8 and 6.1.1.4'

loop_
_geom_angle_atom_site_label_1
_geom_angle_atom_site_label_2
_geom_angle_atom_site_label_3
_geom_angle
C17 S C16 89.8(2)
C9 N C10 129.7(3)
C9 N H0A 116(3)
C10 N H0A 114(3)
O1 C1 C6 122.7(3)
O1 C1 C2 119.7(3)
C6 C1 C2 117.6(3)
C1 C2 C3 114.0(3)
C1 C2 H2A 108.8
C3 C2 H2A 108.8
C1 C2 H2B 108.8
C3 C2 H2B 108.8
H2A C2 H2B 107.7
C4 C3 C2 107.5(3)
C4 C3 C8 109.8(3)
C2 C3 C8 111.1(3)
C4 C3 C7 109.8(3)
C2 C3 C7 110.4(3)
C8 C3 C7 108.2(3)
C5 C4 C3 113.0(3)
C5 C4 H4A 109.0
C3 C4 H4A 109.0
C5 C4 H4B 109.0
C3 C4 H4B 109.0
H4A C4 H4B 107.8
O2 C5 C6 123.0(3)
O2 C5 C4 118.7(3)
C6 C5 C4 118.3(3)
C9 C6 C5 120.1(3)
C9 C6 C1 120.4(3)
C5 C6 C1 119.2(3)
C3 C7 H7A 109.5
C3 C7 H7B 109.5
H7A C7 H7B 109.5
C3 C7 H7C 109.5
H7A C7 H7C 109.5
H7B C7 H7C 109.5
C3 C8 H8A 109.5
C3 C8 H8B 109.5
H8A C8 H8B 109.5
C3 C8 H8C 109.5
H8A C8 H8C 109.5
H8B C8 H8C 109.5
N C9 C6 119.4(3)
N C9 C16 118.4(3)
C6 C9 C16 122.0(3)
C11 C10 C15 120.7(3)
C11 C10 N 116.9(3)
C15 C10 N 122.4(3)
C10 C11 C12 119.8(3)
C10 C11 H11A 120.1
C12 C11 H11A 120.1
C13 C12 C11 120.0(3)
C13 C12 H12A 120.0
C11 C12 H12A 120.0
C12 C13 C14 119.9(3)
C12 C13 H13A 120.0
C14 C13 H13A 120.0
C13 C14 C15 120.7(3)
C13 C14 H14A 119.6
C15 C14 H14A 119.6
C10 C15 C14 118.9(3)
C10 C15 H15A 120.6
C14 C15 H15A 120.6
C19 C16 C9 135.4(3)
C19 C16 S 108.4(3)
C9 C16 S 115.7(2)
C18 C17 S 112.2(3)
C18 C17 H17A 123.9
S C17 H17A 123.9
C17 C18 C19 113.1(4)
C17 C18 H18A 123.5
C19 C18 H18A 123.5
C20 C19 C16 118.6(3)
C20 C19 C18 124.8(4)
C16 C19 C18 116.5(4)
C19 C20 H20A 109.5
C19 C20 H20B 109.5
H20A C20 H20B 109.5
C19 C20 H20C 109.5
H20A C20 H20C 109.5
H20B C20 H20C 109.5

loop_
_geom_bond_atom_site_label_1
_geom_bond_atom_site_label_2
_geom_bond_distance
S C17 1.727(5)
S C16 1.785(4)
O1 C1 1.221(4)
O2 C5 1.243(4)
N C9 1.330(4)
N C10 1.427(4)
N H0A 0.79(5)
C1 C6 1.475(4)
C1 C2 1.514(4)
C2 C3 1.528(5)
C2 H2A 0.9900
C2 H2B 0.9900
C3 C4 1.528(4)
C3 C8 1.526(5)
C3 C7 1.529(4)
C4 C5 1.510(4)
C4 H4A 0.9900
C4 H4B 0.9900
C5 C6 1.450(4)
C6 C9 1.414(4)
C7 H7A 0.9800
C7 H7B 0.9800
C7 H7C 0.9800
C8 H8A 0.9800
C8 H8B 0.9800
C8 H8C 0.9800
C9 C16 1.478(4)
C10 C11 1.385(5)
C10 C15 1.392(5)
C11 C12 1.393(5)
C11 H11A 0.9500
C12 C13 1.383(6)
C12 H12A 0.9500
C13 C14 1.386(6)
C13 H13A 0.9500
C14 C15 1.392(5)
C14 H14A 0.9500
C15 H15A 0.9500
C16 C19 1.302(5)
C17 C18 1.305(7)
C17 H17A 0.9500
C18 C19 1.386(5)
C18 H18A 0.9500
C19 C20 1.4347(19)
C20 H20A 0.9800
C20 H20B 0.9800
C20 H20C 0.9800
